data_7124289
loop_
_publ_author_name
'Li, Zhengyu'
'Dong, Jingnan'
'Wang, Junwen'
'Yang, Ding-Yah'
'Weng, Zhiqiang'

_publ_section_title
;
 Elemental sulfur-promoted one-pot synthesis of
 2-(2,2,2-trifluoroethyl)benzoxazoles and their derivatives
;
_journal_name_full 'Chemical Communications'
_journal_paper_doi 10.1039/C9CC06822H
_journal_year 2019
_chemical_formula_sum 'C9 H8 Br F3 N2 S'
_chemical_formula_weight 313.14
_space_group_IT_number 4
_space_group_name_Hall 'P 2yb'
_space_group_name_H-M_alt 'P 1 21 1'
_symmetry_cell_setting monoclinic
_symmetry_space_group_name_Hall 'P 2yb'
_symmetry_space_group_name_H-M 'P 1 21 1'
_atom_sites_solution_hydrogens geom
_atom_sites_solution_primary direct
_atom_sites_solution_secondary difmap
_audit_block_doi 10.5517/ccdc.csd.cc22j2h6
_audit_creation_method SHELXL-97
_audit_update_record
;
2019-06-10 deposited with the CCDC.    2019-10-08 downloaded from the CCDC.
;
_cell_angle_alpha 90.00
_cell_angle_beta 94.248(16)
_cell_angle_gamma 90.00
_cell_formula_units_Z 2
_cell_length_a 8.8272(17)
_cell_length_b 5.0631(10)
_cell_length_c 12.707(2)
_cell_measurement_reflns_used 2214
_cell_measurement_temperature 293(2)
_cell_measurement_theta_max 0.254
_cell_measurement_theta_min 0.127
_cell_volume 566.35(18)
_computing_cell_refinement 'Bruker SMART'
_computing_data_collection 'Bruker SMART'
_computing_data_reduction 'Bruker SAINT'
_computing_molecular_graphics 'Bruker SHELXTL'
_computing_publication_material 'Bruker SHELXTL'
_computing_structure_refinement 'SHELXL-97 (Sheldrick, 1997)'
_computing_structure_solution 'SHELXS-97 (Sheldrick, 1990)'
_diffrn_ambient_temperature 293(2)
_diffrn_detector_area_resol_mean None
_diffrn_measured_fraction_theta_full 0.983
_diffrn_measured_fraction_theta_max 0.983
_diffrn_measurement_device_type 'CCD area detector'
_diffrn_measurement_method 'phi and omega scans'
_diffrn_radiation_monochromator graphite
_diffrn_radiation_source 'fine-focus sealed tube'
_diffrn_radiation_type CuK\a
_diffrn_radiation_wavelength 1.54184
_diffrn_reflns_av_R_equivalents 0.0532
_diffrn_reflns_av_sigmaI/netI 0.0831
_diffrn_reflns_limit_h_max 9
_diffrn_reflns_limit_h_min -10
_diffrn_reflns_limit_k_max 6
_diffrn_reflns_limit_k_min -5
_diffrn_reflns_limit_l_max 14
_diffrn_reflns_limit_l_min -15
_diffrn_reflns_number 3342
_diffrn_reflns_theta_full 71.25
_diffrn_reflns_theta_max 71.25
_diffrn_reflns_theta_min 3.49
_diffrn_standards_decay_% 'not measured'
_diffrn_standards_interval_count 'not measured'
_diffrn_standards_interval_time 'not measured'
_diffrn_standards_number None
_exptl_absorpt_coefficient_mu 6.859
_exptl_absorpt_correction_T_max 71.250
_exptl_absorpt_correction_T_min 0.022
_exptl_absorpt_correction_type psi-scan
_exptl_crystal_colour transparent
_exptl_crystal_density_diffrn 1.836
_exptl_crystal_density_method 'not measured'
_exptl_crystal_description bulk
_exptl_crystal_F_000 308
_exptl_crystal_size_max 0.5
_exptl_crystal_size_mid 0.3
_exptl_crystal_size_min 0.2
_refine_diff_density_max 0.406
_refine_diff_density_min -0.786
_refine_diff_density_rms 0.123
_refine_ls_abs_structure_details 'Flack H D (1983), Acta Cryst. A39, 876-881'
_refine_ls_abs_structure_Flack -0.09(8)
_refine_ls_extinction_method none
_refine_ls_goodness_of_fit_ref 0.995
_refine_ls_hydrogen_treatment mixed
_refine_ls_matrix_type full
_refine_ls_number_parameters 146
_refine_ls_number_reflns 1796
_refine_ls_number_restraints 1
_refine_ls_restrained_S_all 0.994
_refine_ls_R_factor_all 0.0993
_refine_ls_R_factor_gt 0.0707
_refine_ls_shift/su_max 0.000
_refine_ls_shift/su_mean 0.000
_refine_ls_structure_factor_coef Fsqd
_refine_ls_weighting_details 'calc w=1/[\s^2^(Fo^2^)+(0.1190P)^2^+0.0000P] where P=(Fo^2^+2Fc^2^)/3'
_refine_ls_weighting_scheme calc
_refine_ls_wR_factor_gt 0.1797
_refine_ls_wR_factor_ref 0.2252
_reflns_number_gt 1161
_reflns_number_total 1796
_reflns_threshold_expression >2sigma(I)
_cod_data_source_file c9cc06822h2.cif
_cod_data_source_block exp_10350
_cod_original_cell_volume 566.36(18)
_cod_original_sg_symbol_H-M P21
_cod_database_code 7124289

loop_
_symmetry_equiv_pos_as_xyz
'x, y, z'
'-x, y+1/2, -z'

loop_
_atom_site_label
_atom_site_type_symbol
_atom_site_fract_x
_atom_site_fract_y
_atom_site_fract_z
_atom_site_U_iso_or_equiv
_atom_site_adp_type
_atom_site_occupancy
_atom_site_symmetry_multiplicity
_atom_site_calc_flag
_atom_site_refinement_flags
Br1 Br 0.77314(18) 0.2649(4) 0.31561(9) 0.0901(7) Uani 1 1 d .
F1 F 0.8198(8) 0.7350(19) 1.1002(5) 0.083(2) Uani 1 1 d .
F2 F 0.7368(11) 0.3560(16) 1.0484(6) 0.093(3) Uani 1 1 d .
N2 N 0.9173(11) 0.228(2) 0.7235(7) 0.066(3) Uani 1 1 d .
H2A H 0.9104 0.3192 0.7814 0.079 Uiso 1 1 d R
H2B H 0.8783 0.0721 0.7334 0.079 Uiso 1 1 d R
N1 N 0.7416(11) 0.6893(19) 0.7590(7) 0.059(2) Uani 1 1 d .
H1 H 0.7933 0.8292 0.7755 0.071 Uiso 1 1 calc R
C5 C 0.8388(11) 0.362(2) 0.6384(8) 0.050(3) Uani 1 1 d .
C6 C 0.8450(12) 0.275(3) 0.5367(8) 0.063(3) Uani 1 1 d .
H6 H 0.9042 0.1285 0.5237 0.075 Uiso 1 1 calc R
C1 C 0.7668(13) 0.398(2) 0.4536(8) 0.055(3) Uani 1 1 d .
C4 C 0.7476(13) 0.584(2) 0.6548(8) 0.051(3) Uani 1 1 d .
C2 C 0.6762(14) 0.618(2) 0.4704(8) 0.061(3) Uani 1 1 d .
H2 H 0.6228 0.7010 0.4138 0.073 Uiso 1 1 calc R
C3 C 0.6667(13) 0.713(3) 0.5726(9) 0.067(3) Uani 1 1 d .
H3 H 0.6071 0.8589 0.5853 0.080 Uiso 1 1 calc R
C9 C 0.7863(14) 0.586(3) 1.0139(9) 0.063(3) Uani 1 1 d .
C8 C 0.6775(14) 0.722(3) 0.9386(8) 0.069(3) Uani 1 1 d .
H8A H 0.7123 0.9014 0.9281 0.082 Uiso 1 1 calc R
H8B H 0.5795 0.7319 0.9682 0.082 Uiso 1 1 calc R
F3 F 0.9174(10) 0.533(2) 0.9740(7) 0.108(3) Uani 1 1 d .
C7 C 0.6594(14) 0.581(2) 0.8318(8) 0.055(3) Uani 1 1 d .
S1AA S 0.5511(4) 0.3160(7) 0.8130(2) 0.0652(8) Uani 1 1 d .

loop_
_atom_site_aniso_label
_atom_site_aniso_U_11
_atom_site_aniso_U_22
_atom_site_aniso_U_33
_atom_site_aniso_U_23
_atom_site_aniso_U_13
_atom_site_aniso_U_12
Br1 0.1129(12) 0.1100(14) 0.0458(6) -0.0078(8) -0.0041(6) -0.0287(11)
F1 0.094(5) 0.091(6) 0.059(3) -0.010(4) -0.021(3) -0.013(5)
F2 0.135(7) 0.070(6) 0.069(5) 0.016(4) -0.034(4) -0.014(5)
N2 0.085(6) 0.051(6) 0.056(5) 0.003(5) -0.025(4) 0.012(6)
N1 0.070(6) 0.051(6) 0.055(5) 0.001(4) -0.008(4) -0.002(5)
C5 0.047(5) 0.051(6) 0.050(5) 0.007(4) -0.008(4) -0.004(5)
C6 0.072(7) 0.060(7) 0.053(5) -0.011(6) -0.014(5) 0.012(7)
C1 0.072(7) 0.060(7) 0.034(5) -0.002(5) -0.001(5) -0.016(6)
C4 0.062(6) 0.047(6) 0.041(5) 0.004(4) -0.013(4) -0.001(5)
C2 0.083(8) 0.052(7) 0.044(6) 0.017(5) -0.022(5) -0.017(6)
C3 0.082(8) 0.049(8) 0.066(7) 0.005(6) -0.021(6) 0.007(6)
C9 0.066(7) 0.071(9) 0.048(6) -0.004(6) -0.017(5) -0.001(6)
C8 0.095(8) 0.060(7) 0.046(5) -0.020(5) -0.025(5) 0.022(7)
F3 0.072(5) 0.155(9) 0.094(6) -0.020(6) -0.014(4) 0.024(6)
C7 0.082(8) 0.044(6) 0.037(5) -0.004(4) -0.008(5) 0.018(5)
S1AA 0.0750(18) 0.064(2) 0.0546(14) 0.0049(14) -0.0069(12) -0.0056(17)

loop_
_atom_type_symbol
_atom_type_description
_atom_type_scat_dispersion_real
_atom_type_scat_dispersion_imag
_atom_type_scat_source
C C 0.0181 0.0091 'International Tables Vol C Tables 4.2.6.8 and 6.1.1.4'
H H 0.0000 0.0000 'International Tables Vol C Tables 4.2.6.8 and 6.1.1.4'
Br Br -0.6763 1.2805 'International Tables Vol C Tables 4.2.6.8 and 6.1.1.4'
F F 0.0727 0.0534 'International Tables Vol C Tables 4.2.6.8 and 6.1.1.4'
N N 0.0311 0.0180 'International Tables Vol C Tables 4.2.6.8 and 6.1.1.4'
S S 0.3331 0.5567 'International Tables Vol C Tables 4.2.6.8 and 6.1.1.4'

loop_
_geom_angle_atom_site_label_1
_geom_angle_atom_site_label_2
_geom_angle_atom_site_label_3
_geom_angle
C7 N1 C4 123.1(10)
C6 C5 C4 117.3(10)
C6 C5 N2 121.1(10)
C4 C5 N2 121.5(10)
C1 C6 C5 121.9(12)
C6 C1 C2 120.5(10)
C6 C1 Br1 120.4(10)
C2 C1 Br1 119.0(8)
C3 C4 C5 122.2(11)
C3 C4 N1 118.1(11)
C5 C4 N1 119.7(9)
C3 C2 C1 119.4(9)
C4 C3 C2 118.7(12)
F3 C9 F2 105.4(12)
F3 C9 F1 106.3(10)
F2 C9 F1 106.2(10)
F3 C9 C8 113.1(11)
F2 C9 C8 114.2(11)
F1 C9 C8 111.1(11)
C9 C8 C7 112.1(10)
N1 C7 C8 113.2(11)
N1 C7 S1AA 124.9(8)
C8 C7 S1AA 121.9(10)

loop_
_geom_bond_atom_site_label_1
_geom_bond_atom_site_label_2
_geom_bond_distance
Br1 C1 1.884(10)
F1 C9 1.345(13)
F2 C9 1.331(15)
N2 C5 1.413(12)
N1 C7 1.336(15)
N1 C4 1.432(13)
C5 C6 1.371(14)
C5 C4 1.406(15)
C6 C1 1.368(15)
C1 C2 1.396(17)
C4 C3 1.384(14)
C2 C3 1.392(16)
C9 F3 1.325(15)
C9 C8 1.475(15)
C8 C7 1.533(13)
C7 S1AA 1.653(12)
